data_1516166
loop_
_publ_author_name
'Bushuyev, Oleksandr S.'
'Corkery, T. Christopher'
'Barrett, Christopher J.'
'Fri\<s\<ci\'c, Tomislav'

_publ_section_title
;
 Photo-mechanical azobenzene cocrystals and in situ X-ray diffraction
 monitoring of their optically-induced crystal-to-crystal isomerisation
;
_journal_issue 8
_journal_name_full 'Chemical Science'
_journal_page_first 3158
_journal_paper_doi 10.1039/c4sc00987h
_journal_volume 5
_journal_year 2014
_chemical_formula_moiety 'C12 N2 I2 F8, C10 H8 N4'
_chemical_formula_sum 'C22 H8 F8 I2 N6'
_chemical_formula_weight 762.14
_chemical_name_common trans-diiodooctafluoroazobenzene:azopyridine
_chemical_name_systematic
; 
 ? 
;
_space_group_IT_number 2
_symmetry_cell_setting triclinic
_symmetry_space_group_name_Hall '-P 1'
_symmetry_space_group_name_H-M 'P -1'
_atom_sites_solution_hydrogens geom
_atom_sites_solution_primary direct
_atom_sites_solution_secondary difmap
_audit_creation_method SHELXL-97
_cell_angle_alpha 94.990(3)
_cell_angle_beta 95.779(3)
_cell_angle_gamma 96.339(3)
_cell_formula_units_Z 2
_cell_length_a 5.8475(18)
_cell_length_b 8.445(3)
_cell_length_c 23.132(7)
_cell_measurement_reflns_used 4116
_cell_measurement_temperature 100(2)
_cell_measurement_theta_max 28.00
_cell_measurement_theta_min 2.44
_cell_volume 1124.0(6)
_computing_cell_refinement 'Bruker SAINT'
_computing_data_collection 'Bruker APEX2'
_computing_data_reduction 'Bruker SAINT'
_computing_molecular_graphics 'Bruker SHELXTL'
_computing_publication_material 'Bruker SHELXTL'
_computing_structure_refinement 'SHELXL-97 (Sheldrick, 2008)'
_computing_structure_solution 'SHELXS-97 (Sheldrick, 2008)'
_diffrn_ambient_temperature 100(2)
_diffrn_measured_fraction_theta_full 0.995
_diffrn_measured_fraction_theta_max 0.995
_diffrn_measurement_device_type 'Bruker APEX-II CCD'
_diffrn_measurement_method '\f and \w scans'
_diffrn_radiation_monochromator graphite
_diffrn_radiation_source 'fine-focus sealed tube'
_diffrn_radiation_type MoK\a
_diffrn_radiation_wavelength 0.71073
_diffrn_reflns_av_R_equivalents 0.0312
_diffrn_reflns_av_sigmaI/netI 0.0408
_diffrn_reflns_limit_h_max 7
_diffrn_reflns_limit_h_min -7
_diffrn_reflns_limit_k_max 10
_diffrn_reflns_limit_k_min -10
_diffrn_reflns_limit_l_max 28
_diffrn_reflns_limit_l_min -28
_diffrn_reflns_number 11989
_diffrn_reflns_theta_full 26.35
_diffrn_reflns_theta_max 26.35
_diffrn_reflns_theta_min 0.89
_exptl_absorpt_coefficient_mu 2.891
_exptl_absorpt_correction_T_max 0.7457
_exptl_absorpt_correction_T_min 0.6215
_exptl_absorpt_correction_type multi-scan
_exptl_absorpt_process_details SADABS
_exptl_crystal_colour yellow
_exptl_crystal_density_diffrn 2.252
_exptl_crystal_density_method 'not measured'
_exptl_crystal_description block
_exptl_crystal_F_000 720
_exptl_crystal_size_max 0.244
_exptl_crystal_size_mid 0.172
_exptl_crystal_size_min 0.097
_refine_diff_density_max 0.725
_refine_diff_density_min -0.672
_refine_diff_density_rms 0.118
_refine_ls_extinction_method none
_refine_ls_goodness_of_fit_ref 1.002
_refine_ls_hydrogen_treatment constr
_refine_ls_matrix_type full
_refine_ls_number_parameters 343
_refine_ls_number_reflns 4570
_refine_ls_number_restraints 0
_refine_ls_restrained_S_all 1.002
_refine_ls_R_factor_all 0.0371
_refine_ls_R_factor_gt 0.0261
_refine_ls_shift/su_max 0.002
_refine_ls_shift/su_mean 0.000
_refine_ls_structure_factor_coef Fsqd
_refine_ls_weighting_details 'calc w=1/[\s^2^(Fo^2^)+(0.0244P)^2^+0.0000P] where P=(Fo^2^+2Fc^2^)/3'
_refine_ls_weighting_scheme calc
_refine_ls_wR_factor_gt 0.0534
_refine_ls_wR_factor_ref 0.0575
_reflns_number_gt 3677
_reflns_number_total 4570
_reflns_threshold_expression >2sigma(I)
_cod_data_source_file c4sc00987h6.cif
_cod_data_source_block (trans-2)(trans-ape)
_cod_depositor_comments
;
The following automatic conversions were performed:

'_symmetry_cell_setting' value 'Triclinic' changed to 'triclinic'
according to
/usr/data/users/saulius/crontab/automatic-downloads/rss-feeds/RSC/lib/dictionaries/cif_core.dic
dictionary named 'cif_core.dic' version 2.4.2 from 2011-04-26.

Automatic conversion script
Id: cif_fix_values 2281 2013-09-26 08:29:07Z andrius 

 Adding full bibliography for 1516158--1516167.cif.
;
_cod_original_sg_symbol_H-M P-1
_cod_database_code 1516166

loop_
_symmetry_equiv_pos_as_xyz
'x, y, z'
'-x, -y, -z'

loop_
_atom_site_label
_atom_site_type_symbol
_atom_site_fract_x
_atom_site_fract_y
_atom_site_fract_z
_atom_site_U_iso_or_equiv
_atom_site_adp_type
_atom_site_occupancy
_atom_site_symmetry_multiplicity
_atom_site_calc_flag
_atom_site_refinement_flags
I1 I 0.95635(4) 0.25805(3) 0.758405(9) 0.01357(7) Uani 1 1 d .
I2 I 0.00986(4) 0.74147(3) 0.736071(10) 0.01447(7) Uani 1 1 d .
F4 F 0.1236(3) 0.6655(3) 0.50797(8) 0.0207(5) Uani 1 1 d .
F8 F 1.1586(3) 0.5359(2) 0.86108(8) 0.0160(4) Uani 1 1 d .
F6 F 0.3313(3) 0.2573(2) 0.91389(8) 0.0166(5) Uani 1 1 d .
F2 F 0.4378(3) 0.5337(2) 0.72578(8) 0.0182(5) Uani 1 1 d .
F7 F 0.9962(3) 0.6450(2) 0.95795(8) 0.0170(5) Uani 1 1 d .
F1 F 0.6508(3) 0.4326(2) 0.63537(8) 0.0189(5) Uani 1 1 d .
F3 F -0.0843(3) 0.7644(2) 0.59738(9) 0.0205(5) Uani 1 1 d .
C1 C 0.4737(6) 0.1596(4) 0.09691(15) 0.0142(8) Uani 1 1 d .
H1 H 0.6203 0.2043 0.0877 0.017 Uiso 1 1 calc R
N1 N 0.4032(5) -0.0302(4) 0.00576(13) 0.0168(7) Uani 1 1 d .
N3 N 0.5367(5) -0.0124(4) 0.52529(12) 0.0184(7) Uani 1 1 d .
N4 N 0.1602(5) 0.1528(4) 0.65954(13) 0.0183(7) Uani 1 1 d .
C2 C 0.3883(6) 0.2122(4) 0.14795(15) 0.0159(8) Uani 1 1 d .
H2 H 0.4805 0.2938 0.1737 0.019 Uiso 1 1 calc R
C3 C 0.0538(6) 0.0392(4) 0.12652(15) 0.0151(8) Uani 1 1 d .
H3 H -0.0926 -0.0027 0.1367 0.018 Uiso 1 1 calc R
C11 C 0.4000(6) 0.5459(4) 0.56858(15) 0.0140(8) Uani 1 1 d .
C5 C 0.3385(6) 0.0391(4) 0.05946(14) 0.0129(8) Uani 1 1 d .
C15 C 0.0988(6) 0.6814(4) 0.60817(15) 0.0136(7) Uani 1 1 d .
C12 C 0.4696(6) 0.5157(4) 0.62536(15) 0.0145(8) Uani 1 1 d .
C10 C 0.2053(6) 0.1233(4) 0.55719(16) 0.0165(8) Uani 1 1 d .
H10 H 0.1506 0.1398 0.5183 0.020 Uiso 1 1 calc R
C20 C 0.6572(6) 0.4575(4) 0.94033(14) 0.0117(7) Uani 1 1 d .
C14 C 0.1699(6) 0.6537(4) 0.66446(15) 0.0144(8) Uani 1 1 d .
C7 C 0.4759(6) 0.0252(4) 0.62608(15) 0.0174(8) Uani 1 1 d .
H7 H 0.6094 -0.0267 0.6349 0.021 Uiso 1 1 calc R
C4 C 0.1240(6) -0.0221(4) 0.07435(15) 0.0144(8) Uani 1 1 d .
H4 H 0.0279 -0.1038 0.0495 0.017 Uiso 1 1 calc R
C16 C 0.2072(6) 0.6314(4) 0.56108(15) 0.0148(8) Uani 1 1 d .
C8 C 0.3519(6) 0.0797(4) 0.66994(16) 0.0171(8) Uani 1 1 d .
H8 H 0.4038 0.0651 0.7091 0.021 Uiso 1 1 calc R
C9 C 0.0924(6) 0.1737(4) 0.60405(16) 0.0188(8) Uani 1 1 d .
H9 H -0.0414 0.2262 0.5963 0.023 Uiso 1 1 calc R
F5 F 0.4948(3) 0.1528(2) 0.81778(8) 0.0169(5) Uani 1 1 d .
N2 N 0.1811(5) 0.1536(4) 0.16288(13) 0.0159(7) Uani 1 1 d .
N6 N 0.5974(5) 0.5273(4) 0.99365(13) 0.0163(7) Uani 1 1 d .
N5 N 0.5303(5) 0.4849(4) 0.52555(12) 0.0177(7) Uani 1 1 d .
C19 C 0.5348(5) 0.3314(4) 0.90197(14) 0.0113(7) Uani 1 1 d .
C22 C 0.9503(5) 0.4669(4) 0.87315(14) 0.0110(7) Uani 1 1 d .
C17 C 0.8279(6) 0.3443(4) 0.83521(14) 0.0113(7) Uani 1 1 d .
C13 C 0.3595(6) 0.5682(4) 0.67207(15) 0.0130(7) Uani 1 1 d .
C21 C 0.8687(6) 0.5229(4) 0.92395(15) 0.0120(7) Uani 1 1 d .
C18 C 0.6189(6) 0.2783(4) 0.85135(15) 0.0125(7) Uani 1 1 d .
C6 C 0.4015(6) 0.0478(4) 0.56920(15) 0.0138(8) Uani 1 1 d .

loop_
_atom_site_aniso_label
_atom_site_aniso_U_11
_atom_site_aniso_U_22
_atom_site_aniso_U_33
_atom_site_aniso_U_23
_atom_site_aniso_U_13
_atom_site_aniso_U_12
I1 0.01460(12) 0.01491(14) 0.01170(12) -0.00078(9) 0.00528(9) 0.00221(9)
I2 0.01577(12) 0.01485(14) 0.01326(13) -0.00129(10) 0.00633(9) 0.00169(9)
F4 0.0257(11) 0.0279(13) 0.0113(11) 0.0024(9) 0.0040(9) 0.0130(10)
F8 0.0115(10) 0.0188(12) 0.0179(11) 0.0004(9) 0.0084(8) -0.0023(8)
F6 0.0125(10) 0.0198(12) 0.0167(11) -0.0025(9) 0.0066(8) -0.0030(8)
F2 0.0178(10) 0.0273(13) 0.0097(10) -0.0003(9) 0.0023(8) 0.0044(9)
F7 0.0150(10) 0.0182(12) 0.0154(11) -0.0066(9) 0.0034(8) -0.0033(8)
F1 0.0175(10) 0.0260(13) 0.0157(11) 0.0013(9) 0.0052(9) 0.0114(9)
F3 0.0201(11) 0.0252(13) 0.0195(11) 0.0038(10) 0.0071(9) 0.0124(9)
C1 0.0134(17) 0.016(2) 0.0140(18) 0.0025(15) 0.0041(14) 0.0022(14)
N1 0.0164(15) 0.0183(18) 0.0156(16) -0.0008(13) 0.0056(13) -0.0003(13)
N3 0.0182(16) 0.0242(19) 0.0144(15) 0.0010(14) 0.0058(13) 0.0065(13)
N4 0.0188(16) 0.0189(18) 0.0165(16) -0.0007(14) 0.0054(13) -0.0023(13)
C2 0.0161(18) 0.014(2) 0.0174(19) -0.0025(15) 0.0025(15) 0.0035(15)
C3 0.0140(17) 0.017(2) 0.0153(18) 0.0040(15) 0.0031(15) 0.0016(15)
C11 0.0156(18) 0.015(2) 0.0119(18) -0.0015(15) 0.0060(14) 0.0005(14)
C5 0.0150(17) 0.015(2) 0.0101(17) -0.0010(15) 0.0040(14) 0.0068(15)
C15 0.0139(17) 0.0110(19) 0.0160(18) -0.0018(15) 0.0057(14) 0.0008(14)
C12 0.0131(17) 0.0123(19) 0.0184(19) 0.0005(15) 0.0040(15) 0.0020(14)
C10 0.0176(18) 0.016(2) 0.0162(19) 0.0019(16) 0.0038(15) 0.0022(15)
C20 0.0133(17) 0.0124(19) 0.0105(17) -0.0002(14) 0.0056(14) 0.0029(14)
C14 0.0134(17) 0.015(2) 0.0141(18) -0.0035(15) 0.0051(14) -0.0025(14)
C7 0.0168(18) 0.019(2) 0.0166(19) 0.0007(16) 0.0027(15) 0.0024(15)
C4 0.0154(17) 0.0127(19) 0.0152(18) 0.0010(15) 0.0029(14) 0.0006(14)
C16 0.0179(18) 0.0134(19) 0.0133(18) 0.0017(15) 0.0023(15) 0.0025(15)
C8 0.0174(18) 0.020(2) 0.0136(19) -0.0006(16) 0.0054(15) -0.0031(15)
C9 0.0179(18) 0.016(2) 0.022(2) -0.0027(16) 0.0051(16) 0.0023(15)
F5 0.0165(10) 0.0172(12) 0.0148(11) -0.0070(9) 0.0035(8) -0.0032(8)
N2 0.0143(15) 0.0200(18) 0.0140(16) 0.0007(13) 0.0063(12) 0.0022(13)
N6 0.0143(14) 0.0214(18) 0.0129(15) -0.0029(13) 0.0047(13) 0.0020(13)
N5 0.0181(16) 0.0219(18) 0.0146(15) 0.0007(14) 0.0069(13) 0.0052(13)
C19 0.0086(16) 0.0143(19) 0.0118(17) 0.0040(14) 0.0050(13) -0.0001(14)
C22 0.0091(16) 0.0133(19) 0.0114(17) 0.0034(14) 0.0047(13) 0.0006(13)
C17 0.0127(16) 0.0128(19) 0.0103(17) 0.0028(14) 0.0041(14) 0.0061(14)
C13 0.0142(17) 0.0135(19) 0.0113(18) 0.0000(15) 0.0038(14) 0.0003(14)
C21 0.0130(17) 0.0080(18) 0.0148(18) -0.0008(14) 0.0013(14) 0.0017(14)
C18 0.0122(17) 0.0114(19) 0.0137(18) -0.0012(15) 0.0023(14) 0.0020(14)
C6 0.0135(17) 0.014(2) 0.0140(18) -0.0005(15) 0.0066(14) -0.0004(14)

loop_
_atom_type_symbol
_atom_type_description
_atom_type_scat_dispersion_real
_atom_type_scat_dispersion_imag
_atom_type_scat_source
C C 0.0033 0.0016 'International Tables Vol C Tables 4.2.6.8 and 6.1.1.4'
H H 0.0000 0.0000 'International Tables Vol C Tables 4.2.6.8 and 6.1.1.4'
N N 0.0061 0.0033 'International Tables Vol C Tables 4.2.6.8 and 6.1.1.4'
O O 0.0106 0.0060 'International Tables Vol C Tables 4.2.6.8 and 6.1.1.4'
F F 0.0171 0.0103 'International Tables Vol C Tables 4.2.6.8 and 6.1.1.4'
I I -0.4742 1.8119 'International Tables Vol C Tables 4.2.6.8 and 6.1.1.4'

loop_
_geom_angle_atom_site_label_1
_geom_angle_atom_site_label_2
_geom_angle_atom_site_label_3
_geom_angle
_geom_angle_site_symmetry_1
C2 C1 C5 118.1(3) .
N1 N1 C5 113.2(4) 2_655
N3 N3 C6 113.5(4) 2_656
C9 N4 C8 117.4(3) .
N2 C2 C1 123.3(3) .
N2 C3 C4 123.4(3) .
C12 C11 C16 116.2(3) .
C12 C11 N5 115.5(3) .
C16 C11 N5 128.2(3) .
C4 C5 C1 119.1(3) .
C4 C5 N1 115.9(3) .
C1 C5 N1 125.0(3) .
F3 C15 C16 117.0(3) .
F3 C15 C14 119.8(3) .
C16 C15 C14 123.2(3) .
F1 C12 C13 118.6(3) .
F1 C12 C11 119.2(3) .
C13 C12 C11 122.2(3) .
C9 C10 C6 117.4(3) .
C21 C20 C19 115.9(3) .
C21 C20 N6 115.2(3) .
C19 C20 N6 129.0(3) .
C15 C14 C13 116.5(3) .
C15 C14 I2 122.2(3) .
C13 C14 I2 121.3(3) .
C6 C7 C8 118.5(3) .
C3 C4 C5 118.3(3) .
F4 C16 C15 118.2(3) .
F4 C16 C11 121.2(3) .
C15 C16 C11 120.6(3) .
N4 C8 C7 122.9(3) .
N4 C9 C10 124.0(3) .
C3 N2 C2 117.8(3) .
N6 N6 C20 114.4(4) 2_667
N5 N5 C11 115.3(4) 2_666
F6 C19 C18 117.7(3) .
F6 C19 C20 121.0(3) .
C18 C19 C20 121.3(3) .
F8 C22 C21 117.8(3) .
F8 C22 C17 120.0(3) .
C21 C22 C17 122.1(3) .
C22 C17 C18 116.4(3) .
C22 C17 I1 121.7(2) .
C18 C17 I1 121.9(2) .
F2 C13 C12 118.5(3) .
F2 C13 C14 120.2(3) .
C12 C13 C14 121.3(3) .
F7 C21 C22 118.5(3) .
F7 C21 C20 119.7(3) .
C22 C21 C20 121.8(3) .
F5 C18 C19 117.7(3) .
F5 C18 C17 119.7(3) .
C19 C18 C17 122.5(3) .
C7 C6 C10 119.9(3) .
C7 C6 N3 116.0(3) .
C10 C6 N3 124.1(3) .

loop_
_geom_bond_atom_site_label_1
_geom_bond_atom_site_label_2
_geom_bond_distance
_geom_bond_site_symmetry_2
I1 C17 2.101(3) .
I2 C14 2.102(3) .
F4 C16 1.343(4) .
F8 C22 1.357(4) .
F6 C19 1.347(4) .
F2 C13 1.347(4) .
F7 C21 1.345(4) .
F1 C12 1.346(4) .
F3 C15 1.358(4) .
C1 C2 1.385(5) .
C1 C5 1.394(5) .
N1 N1 1.253(5) 2_655
N1 C5 1.430(4) .
N3 N3 1.248(6) 2_656
N3 C6 1.441(4) .
N4 C9 1.337(5) .
N4 C8 1.349(4) .
C2 N2 1.346(4) .
C3 N2 1.330(4) .
C3 C4 1.390(5) .
C11 C12 1.389(5) .
C11 C16 1.409(5) .
C11 N5 1.410(4) .
C5 C4 1.391(5) .
C15 C16 1.373(5) .
C15 C14 1.374(5) .
C12 C13 1.378(5) .
C10 C9 1.385(5) .
C10 C6 1.389(5) .
C20 C21 1.399(5) .
C20 C19 1.405(5) .
C20 N6 1.413(4) .
C14 C13 1.394(5) .
C7 C6 1.380(5) .
C7 C8 1.381(5) .
F5 C18 1.352(4) .
N6 N6 1.253(6) 2_667
N5 N5 1.255(6) 2_666
C19 C18 1.374(5) .
C22 C21 1.378(5) .
C22 C17 1.381(5) .
C17 C18 1.386(5) .
